data_4305131
loop_
_publ_author_name
'Amit Majumdar'
'Joyee Mitra'
'Kuntal Pal'
'Sabyasachi Sarkar'

_publ_contact_author_address
;Department of Chemistry
IIT Kanpur
Kanpur -  208016
India 
;
_publ_contact_author_email abya@iitk.ac.in
_publ_contact_author_fax 91-512-2597265
_publ_contact_author_name 'Sabyasachi Sarkar'
_publ_contact_author_phone 91-512-2597386
_publ_section_title
;
Mono-oxo Bis(dithiolene) Mo(IV)/W(IV) Complexes as Building Blocks for
Sulfide Bridged Bi- and Tri-Nuclear Complexes
;
_journal_name_full 'Inorganic Chemistry'
_journal_page_first 5360
_journal_page_last 5364
_journal_paper_doi 10.1021/ic800466x
_journal_volume 47
_journal_year 2008
_chemical_formula_moiety 'C36 H30 N P2, 0.5(C16 N8 S10 W2)'
_chemical_formula_sum 'C44 H30 N5 P2 S5 W'
_chemical_formula_weight 1034.86
_chemical_name_systematic '[PNP]2[W2(S)2(mnt)4]'
_space_group_IT_number 2
_symmetry_cell_setting triclinic
_symmetry_space_group_name_Hall '-P 1'
_symmetry_space_group_name_H-M 'P -1'
_atom_sites_solution_hydrogens geom
_atom_sites_solution_primary direct
_atom_sites_solution_secondary difmap
_audit_creation_method SHELXL-97
_cell_angle_alpha 96.992(5)
_cell_angle_beta 101.490(5)
_cell_angle_gamma 101.887(5)
_cell_formula_units_Z 2
_cell_length_a 9.596(5)
_cell_length_b 14.382(5)
_cell_length_c 16.810(5)
_cell_measurement_temperature 100(2)
_cell_volume 2192.4(15)
_computing_cell_refinement 'SAINT 6.45(Bruker, 2003)'
_computing_data_collection 'SMART 5.628(Bruker, 2003)'
_computing_data_reduction 'SAINT 6.45(Bruker, 2003)'
_computing_molecular_graphics 'Diamond 2.1e, ORTEP'
_computing_structure_refinement 'SHELXL-97 (Sheldrick, 1997)'
_computing_structure_solution SIR-97
_diffrn_ambient_temperature 100(2)
_diffrn_measured_fraction_theta_full 0.982
_diffrn_measured_fraction_theta_max 0.982
_diffrn_measurement_device_type 'Bruker SMART APEX'
_diffrn_measurement_method w-scans
_diffrn_radiation_monochromator graphite
_diffrn_radiation_source 'fine-focus sealed tube'
_diffrn_radiation_type MoK\a
_diffrn_radiation_wavelength 0.71069
_diffrn_reflns_av_R_equivalents 0.0461
_diffrn_reflns_av_sigmaI/netI 0.1127
_diffrn_reflns_limit_h_max 12
_diffrn_reflns_limit_h_min -12
_diffrn_reflns_limit_k_max 19
_diffrn_reflns_limit_k_min -9
_diffrn_reflns_limit_l_max 22
_diffrn_reflns_limit_l_min -22
_diffrn_reflns_number 14489
_diffrn_reflns_theta_full 28.30
_diffrn_reflns_theta_max 28.30
_diffrn_reflns_theta_min 2.23
_exptl_absorpt_coefficient_mu 2.983
_exptl_absorpt_correction_T_max 0.838
_exptl_absorpt_correction_T_min 0.776
_exptl_absorpt_correction_type empirical
_exptl_crystal_colour purple
_exptl_crystal_density_diffrn 1.568
_exptl_crystal_density_method 'not measured'
_exptl_crystal_description needle
_exptl_crystal_F_000 1026
_exptl_crystal_size_max 0.09
_exptl_crystal_size_mid 0.07
_exptl_crystal_size_min 0.06
_refine_diff_density_max 0.761
_refine_diff_density_min -0.887
_refine_diff_density_rms 0.187
_refine_ls_extinction_method none
_refine_ls_goodness_of_fit_ref 1.030
_refine_ls_hydrogen_treatment constr
_refine_ls_matrix_type full
_refine_ls_number_parameters 514
_refine_ls_number_reflns 10387
_refine_ls_number_restraints 0
_refine_ls_restrained_S_all 1.030
_refine_ls_R_factor_all 0.1152
_refine_ls_R_factor_gt 0.0680
_refine_ls_shift/su_max 0.000
_refine_ls_shift/su_mean 0.000
_refine_ls_structure_factor_coef Fsqd
_refine_ls_weighting_details 'calc w=1/[\s^2^(Fo^2^)+(0.1079P)^2^+0.0000P] where P=(Fo^2^+2Fc^2^)/3'
_refine_ls_weighting_scheme calc
_refine_ls_wR_factor_gt 0.1592
_refine_ls_wR_factor_ref 0.2224
_reflns_number_gt 6532
_reflns_number_total 10387
_reflns_threshold_expression >2sigma(I)
_cod_data_source_file ic800466x-file003_2.cif
_cod_data_source_block 21febdm
_cod_database_code 4305131

loop_
_symmetry_equiv_pos_as_xyz
'x, y, z'
'-x, -y, -z'

loop_
_atom_site_label
_atom_site_type_symbol
_atom_site_fract_x
_atom_site_fract_y
_atom_site_fract_z
_atom_site_U_iso_or_equiv
_atom_site_adp_type
_atom_site_occupancy
_atom_site_symmetry_multiplicity
_atom_site_calc_flag
_atom_site_refinement_flags
_atom_site_disorder_assembly
_atom_site_disorder_group
W1 W 0.46651(4) 0.47243(3) 0.41022(2) 0.04525(16) Uani 1 1 d . . .
S1 S 0.4662(3) 0.30591(18) 0.40459(16) 0.0497(6) Uani 1 1 d . . .
S2 S 0.6185(4) 0.4569(2) 0.31013(19) 0.0673(8) Uani 1 1 d . . .
S3 S 0.2311(3) 0.4252(2) 0.31049(19) 0.0672(8) Uani 1 1 d . . .
S4 S 0.4618(3) 0.62395(18) 0.36735(16) 0.0497(6) Uani 1 1 d . . .
S5 S 0.3263(3) 0.4254(2) 0.50309(16) 0.0501(6) Uani 1 1 d . . .
P1 P 0.7005(3) 0.77823(18) 0.13032(14) 0.0433(6) Uani 1 1 d . . .
P2 P 0.8653(3) 0.83653(18) 0.30557(14) 0.0419(5) Uani 1 1 d . . .
N1 N 0.5932(15) 0.0996(8) 0.3172(8) 0.091(4) Uani 1 1 d . . .
N2 N 0.7817(17) 0.2949(9) 0.1931(10) 0.116(5) Uani 1 1 d . . .
N3 N -0.0213(14) 0.5075(9) 0.1532(9) 0.111(5) Uani 1 1 d . . .
N4 N 0.2708(11) 0.7583(7) 0.2249(7) 0.071(3) Uani 1 1 d . . .
N5 N 0.7709(9) 0.7734(6) 0.2218(5) 0.049(2) Uani 1 1 d . . .
C1 C 0.6286(13) 0.3403(8) 0.2936(7) 0.059(3) Uani 1 1 d . . .
C2 C 0.7212(18) 0.3146(8) 0.2388(9) 0.084(4) Uani 1 1 d . . .
C3 C 0.5676(11) 0.2741(6) 0.3350(6) 0.044(2) Uani 1 1 d . . .
C4 C 0.5829(15) 0.1750(9) 0.3244(8) 0.068(3) Uani 1 1 d . . .
C5 C 0.2088(12) 0.5207(7) 0.2638(6) 0.053(2) Uani 1 1 d . . .
C6 C 0.0767(14) 0.5157(8) 0.2041(8) 0.069(3) Uani 1 1 d . . .
C7 C 0.3093(11) 0.6095(7) 0.2891(6) 0.052(2) Uani 1 1 d . . .
C8 C 0.2860(12) 0.6925(8) 0.2533(7) 0.059(3) Uani 1 1 d . . .
C9 C 0.5458(10) 0.6768(7) 0.0941(5) 0.044(2) Uani 1 1 d . . .
C10 C 0.5256(11) 0.6058(8) 0.1372(7) 0.057(3) Uani 1 1 d . . .
H10 H 0.5878 0.6108 0.1884 0.068 Uiso 1 1 calc R . .
C11 C 0.4125(16) 0.5242(9) 0.1068(10) 0.083(4) Uani 1 1 d . . .
H11 H 0.4024 0.4736 0.1364 0.100 Uiso 1 1 calc R . .
C12 C 0.3176(16) 0.5180(11) 0.0347(10) 0.091(5) Uani 1 1 d . . .
H12 H 0.2394 0.4646 0.0151 0.110 Uiso 1 1 calc R . .
C13 C 0.3387(16) 0.5929(13) -0.0099(9) 0.097(5) Uani 1 1 d . . .
H13 H 0.2736 0.5893 -0.0598 0.117 Uiso 1 1 calc R . .
C14 C 0.4521(13) 0.6709(10) 0.0179(7) 0.076(4) Uani 1 1 d . . .
H14 H 0.4673 0.7197 -0.0133 0.091 Uiso 1 1 calc R . .
C15 C 0.8262(12) 0.7643(8) 0.0635(6) 0.056(3) Uani 1 1 d . . .
C16 C 0.801(2) 0.7852(14) -0.0156(9) 0.118(6) Uani 1 1 d . . .
H16 H 0.7253 0.8144 -0.0341 0.141 Uiso 1 1 calc R . .
C17 C 0.893(3) 0.761(2) -0.0686(12) 0.156(11) Uani 1 1 d . . .
H17 H 0.8747 0.7702 -0.1231 0.187 Uiso 1 1 calc R . .
C18 C 0.995(2) 0.7289(13) -0.0411(12) 0.111(6) Uani 1 1 d . . .
H18 H 1.0560 0.7166 -0.0755 0.133 Uiso 1 1 calc R . .
C19 C 1.0268(17) 0.7093(10) 0.0354(9) 0.087(4) Uani 1 1 d . . .
H19 H 1.1048 0.6813 0.0514 0.104 Uiso 1 1 calc R . .
C20 C 0.9465(13) 0.7300(9) 0.0886(7) 0.063(3) Uani 1 1 d . . .
H20 H 0.9731 0.7210 0.1429 0.075 Uiso 1 1 calc R . .
C21 C 0.6388(13) 0.8859(8) 0.1165(6) 0.058(3) Uani 1 1 d . . .
C22 C 0.4959(15) 0.8913(9) 0.1173(7) 0.068(3) Uani 1 1 d . . .
H22 H 0.4271 0.8377 0.1221 0.082 Uiso 1 1 calc R . .
C23 C 0.4591(19) 0.9780(13) 0.1108(8) 0.086(5) Uani 1 1 d . . .
H23 H 0.3621 0.9802 0.1082 0.103 Uiso 1 1 calc R . .
C24 C 0.553(2) 1.0587(12) 0.1081(9) 0.095(5) Uani 1 1 d . . .
H24 H 0.5240 1.1166 0.1070 0.114 Uiso 1 1 calc R . .
C25 C 0.687(2) 1.0539(10) 0.1069(9) 0.101(6) Uani 1 1 d . . .
H25 H 0.7518 1.1100 0.1032 0.121 Uiso 1 1 calc R . .
C26 C 0.7404(16) 0.9689(9) 0.1109(7) 0.079(4) Uani 1 1 d . . .
H26 H 0.8368 0.9684 0.1099 0.094 Uiso 1 1 calc R . .
C27 C 0.9810(12) 0.9497(8) 0.2952(5) 0.056(3) Uani 1 1 d . . .
C28 C 1.0969(11) 0.9535(8) 0.2626(6) 0.055(3) Uani 1 1 d . . .
H28 H 1.1270 0.8975 0.2485 0.066 Uiso 1 1 calc R . .
C29 C 1.1720(16) 1.0404(11) 0.2499(8) 0.079(4) Uani 1 1 d . . .
H29 H 1.2532 1.0412 0.2274 0.095 Uiso 1 1 calc R . .
C30 C 1.1373(19) 1.1194(11) 0.2669(8) 0.092(5) Uani 1 1 d . . .
H30 H 1.1943 1.1765 0.2588 0.111 Uiso 1 1 calc R . .
C31 C 1.0118(15) 1.1206(9) 0.2983(8) 0.077(4) Uani 1 1 d . . .
H31 H 0.9842 1.1783 0.3092 0.092 Uiso 1 1 calc R . .
C32 C 0.9301(12) 1.0365(8) 0.3127(7) 0.060(3) Uani 1 1 d . . .
H32 H 0.8463 1.0353 0.3328 0.072 Uiso 1 1 calc R . .
C33 C 0.7522(11) 0.8637(7) 0.3746(6) 0.050(2) Uani 1 1 d . . .
C34 C 0.8043(14) 0.8755(9) 0.4588(6) 0.070(3) Uani 1 1 d . . .
H34 H 0.8994 0.8704 0.4791 0.084 Uiso 1 1 calc R . .
C35 C 0.7208(14) 0.8947(9) 0.5141(8) 0.066(3) Uani 1 1 d . . .
H35 H 0.7564 0.9013 0.5707 0.079 Uiso 1 1 calc R . .
C36 C 0.5841(18) 0.9035(8) 0.4814(8) 0.078(4) Uani 1 1 d . . .
H36 H 0.5263 0.9183 0.5171 0.093 Uiso 1 1 calc R . .
C37 C 0.5251(13) 0.8914(7) 0.3964(7) 0.062(3) Uani 1 1 d . . .
H37 H 0.4305 0.8973 0.3759 0.074 Uiso 1 1 calc R . .
C38 C 0.6158(12) 0.8698(8) 0.3434(7) 0.058(3) Uani 1 1 d . . .
H38 H 0.5803 0.8598 0.2867 0.069 Uiso 1 1 calc R . .
C39 C 0.9810(10) 0.7692(7) 0.3584(6) 0.046(2) Uani 1 1 d . . .
C40 C 1.1089(13) 0.8137(9) 0.4147(7) 0.063(3) Uani 1 1 d . . .
H40 H 1.1402 0.8806 0.4247 0.075 Uiso 1 1 calc R . .
C41 C 1.1937(13) 0.7572(12) 0.4577(9) 0.083(4) Uani 1 1 d . . .
H41 H 1.2852 0.7863 0.4918 0.099 Uiso 1 1 calc R . .
C42 C 1.1399(14) 0.6608(11) 0.4484(9) 0.081(4) Uani 1 1 d . . .
H42 H 1.1904 0.6251 0.4812 0.097 Uiso 1 1 calc R . .
C43 C 1.0149(15) 0.6151(10) 0.3929(9) 0.082(4) Uani 1 1 d . . .
H43 H 0.9847 0.5482 0.3847 0.098 Uiso 1 1 calc R . .
C44 C 0.9277(14) 0.6697(8) 0.3462(7) 0.066(3) Uani 1 1 d . . .
H44 H 0.8394 0.6394 0.3094 0.079 Uiso 1 1 calc R . .

loop_
_atom_site_aniso_label
_atom_site_aniso_U_11
_atom_site_aniso_U_22
_atom_site_aniso_U_33
_atom_site_aniso_U_23
_atom_site_aniso_U_13
_atom_site_aniso_U_12
W1 0.0489(3) 0.0420(2) 0.0453(2) 0.00773(17) 0.00762(17) 0.01477(18)
S1 0.0560(15) 0.0437(13) 0.0543(14) 0.0123(11) 0.0184(12) 0.0147(11)
S2 0.097(2) 0.0478(15) 0.0708(19) 0.0150(13) 0.0459(18) 0.0194(15)
S3 0.0672(19) 0.0515(16) 0.0662(18) 0.0125(13) -0.0096(14) -0.0007(14)
S4 0.0439(13) 0.0429(13) 0.0591(15) 0.0099(11) 0.0015(11) 0.0121(11)
S5 0.0420(13) 0.0596(16) 0.0500(14) 0.0100(12) 0.0089(11) 0.0164(12)
P1 0.0447(14) 0.0473(14) 0.0363(12) 0.0064(10) 0.0047(10) 0.0126(11)
P2 0.0415(13) 0.0453(13) 0.0347(12) 0.0062(10) 0.0015(10) 0.0082(11)
N1 0.120(10) 0.059(7) 0.117(10) 0.028(6) 0.047(8) 0.048(7)
N2 0.166(14) 0.085(9) 0.149(12) 0.036(8) 0.118(12) 0.055(9)
N3 0.083(8) 0.088(9) 0.127(11) 0.026(8) -0.047(8) 0.004(7)
N4 0.062(6) 0.063(6) 0.086(7) 0.025(5) -0.006(5) 0.026(5)
N5 0.063(5) 0.043(4) 0.041(4) 0.010(3) 0.010(4) 0.009(4)
C1 0.064(7) 0.059(7) 0.054(6) -0.002(5) 0.024(5) 0.007(5)
C2 0.137(13) 0.036(6) 0.096(10) 0.011(6) 0.067(10) 0.019(7)
C3 0.054(6) 0.030(4) 0.052(5) 0.008(4) 0.014(5) 0.013(4)
C4 0.085(9) 0.060(7) 0.068(7) 0.014(6) 0.028(7) 0.023(7)
C5 0.057(6) 0.054(6) 0.043(5) 0.009(4) 0.002(5) 0.009(5)
C6 0.064(7) 0.054(7) 0.074(8) 0.019(6) -0.006(6) 0.002(6)
C7 0.053(6) 0.050(6) 0.053(6) 0.010(5) 0.010(5) 0.017(5)
C8 0.053(6) 0.058(7) 0.057(6) 0.003(5) -0.003(5) 0.010(5)
C9 0.035(5) 0.055(6) 0.037(5) -0.008(4) 0.002(4) 0.013(4)
C10 0.044(6) 0.064(7) 0.062(7) 0.009(5) 0.009(5) 0.016(5)
C11 0.081(10) 0.062(8) 0.109(12) 0.001(7) 0.041(9) 0.008(7)
C12 0.066(9) 0.083(10) 0.096(11) -0.039(9) 0.011(8) -0.009(8)
C13 0.073(10) 0.130(14) 0.066(9) -0.027(9) -0.011(7) 0.024(10)
C14 0.064(8) 0.084(9) 0.055(7) -0.005(6) -0.017(6) 0.000(7)
C15 0.060(7) 0.065(7) 0.053(6) 0.016(5) 0.026(5) 0.022(6)
C16 0.128(14) 0.195(19) 0.070(9) 0.066(11) 0.037(10) 0.088(14)
C17 0.17(2) 0.29(3) 0.096(13) 0.112(17) 0.079(14) 0.14(2)
C18 0.137(17) 0.111(13) 0.103(13) 0.013(10) 0.084(13) 0.019(12)
C19 0.090(10) 0.087(10) 0.089(10) 0.003(8) 0.047(9) 0.018(8)
C20 0.060(7) 0.077(8) 0.061(7) 0.012(6) 0.024(6) 0.026(6)
C21 0.075(8) 0.059(7) 0.032(5) 0.005(4) -0.004(5) 0.014(6)
C22 0.084(9) 0.076(8) 0.049(6) 0.018(6) 0.010(6) 0.029(7)
C23 0.108(11) 0.110(12) 0.066(8) 0.022(8) 0.016(8) 0.083(10)
C24 0.140(16) 0.080(10) 0.080(9) 0.017(8) 0.004(10) 0.078(11)
C25 0.163(17) 0.051(8) 0.071(9) 0.004(6) -0.008(10) 0.024(9)
C26 0.087(9) 0.067(8) 0.068(8) 0.016(6) -0.013(7) 0.013(7)
C27 0.069(7) 0.055(6) 0.030(5) 0.015(4) -0.006(5) -0.005(5)
C28 0.049(6) 0.057(6) 0.060(6) 0.007(5) 0.024(5) 0.003(5)
C29 0.081(9) 0.088(10) 0.061(8) 0.014(7) 0.024(7) -0.007(8)
C30 0.108(12) 0.074(10) 0.063(8) 0.026(7) 0.000(8) -0.037(9)
C31 0.078(9) 0.055(7) 0.086(9) 0.011(6) -0.006(7) 0.014(7)
C32 0.048(6) 0.049(6) 0.081(8) 0.008(5) 0.007(5) 0.017(5)
C33 0.055(6) 0.038(5) 0.048(5) 0.005(4) 0.005(5) 0.000(4)
C34 0.070(8) 0.088(9) 0.038(6) 0.008(6) -0.002(5) 0.002(7)
C35 0.069(8) 0.080(8) 0.062(7) 0.013(6) 0.025(6) 0.035(7)
C36 0.134(13) 0.041(6) 0.065(8) 0.004(5) 0.056(8) 0.008(7)
C37 0.066(7) 0.049(6) 0.080(8) 0.019(6) 0.026(6) 0.020(5)
C38 0.054(6) 0.065(7) 0.057(6) 0.014(5) 0.014(5) 0.017(5)
C39 0.035(5) 0.059(6) 0.046(5) 0.010(4) 0.009(4) 0.019(4)
C40 0.059(7) 0.066(7) 0.060(7) 0.018(5) 0.003(5) 0.015(6)
C41 0.036(6) 0.118(12) 0.096(10) 0.044(9) 0.000(6) 0.022(7)
C42 0.061(8) 0.114(11) 0.096(10) 0.069(9) 0.026(7) 0.049(8)
C43 0.074(9) 0.079(9) 0.096(10) 0.049(8) -0.001(7) 0.027(7)
C44 0.081(8) 0.047(6) 0.065(7) 0.004(5) 0.007(6) 0.015(6)

loop_
_atom_type_symbol
_atom_type_description
_atom_type_scat_dispersion_real
_atom_type_scat_dispersion_imag
_atom_type_scat_source
C C 0.0033 0.0016 'International Tables Vol C Tables 4.2.6.8 and 6.1.1.4'
H H 0.0000 0.0000 'International Tables Vol C Tables 4.2.6.8 and 6.1.1.4'
N N 0.0061 0.0033 'International Tables Vol C Tables 4.2.6.8 and 6.1.1.4'
P P 0.1023 0.0942 'International Tables Vol C Tables 4.2.6.8 and 6.1.1.4'
S S 0.1246 0.1234 'International Tables Vol C Tables 4.2.6.8 and 6.1.1.4'
W W -0.8490 6.8722 'International Tables Vol C Tables 4.2.6.8 and 6.1.1.4'

loop_
_geom_angle_atom_site_label_1
_geom_angle_atom_site_label_2
_geom_angle_atom_site_label_3
_geom_angle
_geom_angle_site_symmetry_1
_geom_angle_site_symmetry_3
_geom_angle_publ_flag
S5 W1 S5 101.75(9) 2_666 . ?
S5 W1 S4 77.17(9) 2_666 . ?
S5 W1 S4 117.86(9) . . ?
S5 W1 S1 113.51(10) 2_666 . ?
S5 W1 S1 77.14(9) . . ?
S4 W1 S1 160.52(9) . . ?
S5 W1 S3 157.79(10) 2_666 . ?
S5 W1 S3 83.70(11) . . ?
S4 W1 S3 81.26(9) . . ?
S1 W1 S3 88.66(10) . . ?
S5 W1 S2 86.44(11) 2_666 . ?
S5 W1 S2 157.86(10) . . ?
S4 W1 S2 83.89(10) . . ?
S1 W1 S2 80.72(9) . . ?
S3 W1 S2 96.48(13) . . ?
S5 W1 W1 51.09(7) 2_666 2_666 ?
S5 W1 W1 50.66(7) . 2_666 ?
S4 W1 W1 101.30(7) . 2_666 ?
S1 W1 W1 97.95(6) . 2_666 ?
S3 W1 W1 130.10(9) . 2_666 ?
S2 W1 W1 133.41(9) . 2_666 ?
C3 S1 W1 109.0(3) . . ?
C1 S2 W1 107.6(4) . . ?
C5 S3 W1 107.9(4) . . ?
C7 S4 W1 108.9(4) . . ?
W1 S5 W1 78.25(9) 2_666 . ?
N5 P1 C21 114.6(4) . . ?
N5 P1 C9 107.6(5) . . ?
C21 P1 C9 108.3(5) . . ?
N5 P1 C15 111.4(5) . . ?
C21 P1 C15 108.6(5) . . ?
C9 P1 C15 106.1(5) . . ?
N5 P2 C39 109.6(5) . . ?
N5 P2 C33 111.4(5) . . ?
C39 P2 C33 104.9(5) . . ?
N5 P2 C27 114.6(4) . . ?
C39 P2 C27 107.9(5) . . ?
C33 P2 C27 108.0(5) . . ?
P1 N5 P2 143.3(5) . . ?
C3 C1 C2 119.8(10) . . ?
C3 C1 S2 122.5(8) . . ?
C2 C1 S2 117.4(8) . . ?
N2 C2 C1 174.7(19) . . ?
C1 C3 C4 122.7(9) . . ?
C1 C3 S1 120.1(7) . . ?
C4 C3 S1 117.1(7) . . ?
N1 C4 C3 179.0(14) . . ?
C7 C5 C6 117.8(10) . . ?
C7 C5 S3 121.2(8) . . ?
C6 C5 S3 120.6(8) . . ?
N3 C6 C5 174.1(17) . . ?
C5 C7 C8 121.4(9) . . ?
C5 C7 S4 120.5(8) . . ?
C8 C7 S4 118.1(8) . . ?
N4 C8 C7 178.4(13) . . ?
C10 C9 C14 120.3(10) . . ?
C10 C9 P1 120.5(8) . . ?
C14 C9 P1 119.1(9) . . ?
C9 C10 C11 120.7(12) . . ?
C9 C10 H10 119.6 . . ?
C11 C10 H10 119.6 . . ?
C12 C11 C10 120.2(14) . . ?
C12 C11 H11 119.9 . . ?
C10 C11 H11 119.9 . . ?
C11 C12 C13 118.7(13) . . ?
C11 C12 H12 120.6 . . ?
C13 C12 H12 120.6 . . ?
C14 C13 C12 121.3(14) . . ?
C14 C13 H13 119.4 . . ?
C12 C13 H13 119.4 . . ?
C13 C14 C9 118.6(14) . . ?
C13 C14 H14 120.7 . . ?
C9 C14 H14 120.7 . . ?
C20 C15 C16 117.1(11) . . ?
C20 C15 P1 121.3(8) . . ?
C16 C15 P1 121.6(10) . . ?
C15 C16 C17 118.8(14) . . ?
C15 C16 H16 120.6 . . ?
C17 C16 H16 120.6 . . ?
C18 C17 C16 118.8(17) . . ?
C18 C17 H17 120.6 . . ?
C16 C17 H17 120.6 . . ?
C17 C18 C19 125.0(17) . . ?
C17 C18 H18 117.5 . . ?
C19 C18 H18 117.5 . . ?
C20 C19 C18 119.9(16) . . ?
C20 C19 H19 120.1 . . ?
C18 C19 H19 120.1 . . ?
C19 C20 C15 120.1(13) . . ?
C19 C20 H20 119.9 . . ?
C15 C20 H20 119.9 . . ?
C22 C21 C26 119.2(12) . . ?
C22 C21 P1 121.8(9) . . ?
C26 C21 P1 118.8(10) . . ?
C23 C22 C21 118.3(13) . . ?
C23 C22 H22 120.8 . . ?
C21 C22 H22 120.8 . . ?
C24 C23 C22 124.3(15) . . ?
C24 C23 H23 117.8 . . ?
C22 C23 H23 117.8 . . ?
C25 C24 C23 117.5(14) . . ?
C25 C24 H24 121.2 . . ?
C23 C24 H24 121.2 . . ?
C24 C25 C26 124.7(16) . . ?
C24 C25 H25 117.7 . . ?
C26 C25 H25 117.7 . . ?
C21 C26 C25 115.9(15) . . ?
C21 C26 H26 122.1 . . ?
C25 C26 H26 122.1 . . ?
C28 C27 C32 119.7(10) . . ?
C28 C27 P2 122.6(9) . . ?
C32 C27 P2 117.1(9) . . ?
C27 C28 C29 119.7(12) . . ?
C27 C28 H28 120.2 . . ?
C29 C28 H28 120.2 . . ?
C30 C29 C28 123.8(14) . . ?
C30 C29 H29 118.1 . . ?
C28 C29 H29 118.1 . . ?
C29 C30 C31 119.8(12) . . ?
C29 C30 H30 120.1 . . ?
C31 C30 H30 120.1 . . ?
C32 C31 C30 120.0(13) . . ?
C32 C31 H31 120.0 . . ?
C30 C31 H31 120.0 . . ?
C31 C32 C27 116.8(11) . . ?
C31 C32 H32 121.6 . . ?
C27 C32 H32 121.6 . . ?
C38 C33 C34 120.2(11) . . ?
C38 C33 P2 119.2(8) . . ?
C34 C33 P2 120.6(9) . . ?
C33 C34 C35 122.7(12) . . ?
C33 C34 H34 118.7 . . ?
C35 C34 H34 118.7 . . ?
C36 C35 C34 116.3(12) . . ?
C36 C35 H35 121.9 . . ?
C34 C35 H35 121.9 . . ?
C35 C36 C37 123.5(12) . . ?
C35 C36 H36 118.3 . . ?
C37 C36 H36 118.3 . . ?
C36 C37 C38 117.1(12) . . ?
C36 C37 H37 121.5 . . ?
C38 C37 H37 121.5 . . ?
C33 C38 C37 120.2(11) . . ?
C33 C38 H38 119.9 . . ?
C37 C38 H38 119.9 . . ?
C40 C39 C44 120.9(10) . . ?
C40 C39 P2 121.8(8) . . ?
C44 C39 P2 116.9(8) . . ?
C39 C40 C41 119.8(12) . . ?
C39 C40 H40 120.1 . . ?
C41 C40 H40 120.1 . . ?
C42 C41 C40 119.4(12) . . ?
C42 C41 H41 120.3 . . ?
C40 C41 H41 120.3 . . ?
C43 C42 C41 121.7(11) . . ?
C43 C42 H42 119.2 . . ?
C41 C42 H42 119.2 . . ?
C42 C43 C44 120.3(12) . . ?
C42 C43 H43 119.9 . . ?
C44 C43 H43 119.9 . . ?
C39 C44 C43 117.5(11) . . ?
C39 C44 H44 121.2 . . ?
C43 C44 H44 121.2 . . ?

loop_
_geom_bond_atom_site_label_1
_geom_bond_atom_site_label_2
_geom_bond_distance
_geom_bond_site_symmetry_2
_geom_bond_publ_flag
W1 S5 2.315(3) 2_666 ?
W1 S5 2.329(3) . ?
W1 S4 2.383(3) . ?
W1 S1 2.385(3) . ?
W1 S3 2.441(3) . ?
W1 S2 2.455(3) . ?
W1 W1 2.9304(11) 2_666 ?
S1 C3 1.741(10) . ?
S2 C1 1.691(12) . ?
S3 C5 1.691(11) . ?
S4 C7 1.720(11) . ?
S5 W1 2.315(3) 2_666 ?
P1 N5 1.568(8) . ?
P1 C21 1.792(11) . ?
P1 C9 1.799(10) . ?
P1 C15 1.828(10) . ?
P2 N5 1.571(8) . ?
P2 C39 1.794(9) . ?
P2 C33 1.801(11) . ?
P2 C27 1.821(10) . ?
N1 C4 1.104(14) . ?
N2 C2 1.096(15) . ?
N3 C6 1.114(15) . ?
N4 C8 1.132(13) . ?
C1 C3 1.351(14) . ?
C1 C2 1.468(17) . ?
C3 C4 1.456(15) . ?
C5 C7 1.393(14) . ?
C5 C6 1.434(15) . ?
C7 C8 1.438(15) . ?
C9 C10 1.327(14) . ?
C9 C14 1.393(14) . ?
C10 C11 1.387(16) . ?
C10 H10 0.9300 . ?
C11 C12 1.34(2) . ?
C11 H11 0.9300 . ?
C12 C13 1.39(2) . ?
C12 H12 0.9300 . ?
C13 C14 1.353(19) . ?
C13 H13 0.9300 . ?
C14 H14 0.9300 . ?
C15 C20 1.359(15) . ?
C15 C16 1.384(16) . ?
C16 C17 1.44(2) . ?
C16 H16 0.9300 . ?
C17 C18 1.20(2) . ?
C17 H17 0.9300 . ?
C18 C19 1.34(2) . ?
C18 H18 0.9300 . ?
C19 C20 1.337(16) . ?
C19 H19 0.9300 . ?
C20 H20 0.9300 . ?
C21 C22 1.392(17) . ?
C21 C26 1.403(16) . ?
C22 C23 1.375(18) . ?
C22 H22 0.9300 . ?
C23 C24 1.32(2) . ?
C23 H23 0.9300 . ?
C24 C25 1.31(2) . ?
C24 H24 0.9300 . ?
C25 C26 1.425(19) . ?
C25 H25 0.9300 . ?
C26 H26 0.9300 . ?
C27 C28 1.328(15) . ?
C27 C32 1.449(15) . ?
C28 C29 1.372(17) . ?
C28 H28 0.9300 . ?
C29 C30 1.26(2) . ?
C29 H29 0.9300 . ?
C30 C31 1.41(2) . ?
C30 H30 0.9300 . ?
C31 C32 1.377(16) . ?
C31 H31 0.9300 . ?
C32 H32 0.9300 . ?
C33 C38 1.334(14) . ?
C33 C34 1.380(14) . ?
C34 C35 1.382(16) . ?
C34 H34 0.9300 . ?
C35 C36 1.355(19) . ?
C35 H35 0.9300 . ?
C36 C37 1.402(17) . ?
C36 H36 0.9300 . ?
C37 C38 1.414(15) . ?
C37 H37 0.9300 . ?
C38 H38 0.9300 . ?
C39 C40 1.370(14) . ?
C39 C44 1.392(14) . ?
C40 C41 1.423(16) . ?
C40 H40 0.9300 . ?
C41 C42 1.355(19) . ?
C41 H41 0.9300 . ?
C42 C43 1.349(19) . ?
C42 H42 0.9300 . ?
C43 C44 1.447(15) . ?
C43 H43 0.9300 . ?
C44 H44 0.9300 . ?
